data_4335541
loop_
_publ_author_name
'Antti Riisi\"o'
'Ari V\"ais\"anen'
'Reijo Sillanp\"a\"a'

_publ_section_title
;
 Uranyl Complexes of Alkyl-Bridged Ditopic Diaminotetraphenol Ligands and
 Their Use as Uranyl Ion Extractors
;
_journal_name_full 'Inorganic Chemistry'
_journal_page_first 8591
_journal_page_last 8600
_journal_paper_doi 10.1021/ic400663y
_journal_volume 52
_journal_year 2013
_chemical_compound_source 'synthesis as described'
_chemical_formula_moiety 'C108 H156 N4 O12 U2, 4 (C H2 Cl2)'
_chemical_formula_sum 'C112 H164 Cl8 N4 O12 U2'
_chemical_formula_weight 2518.13
_chemical_name_systematic
;
 ?
;
_space_group_IT_number 2
_symmetry_cell_setting triclinic
_symmetry_Int_Tables_number 2
_symmetry_space_group_name_Hall '-P 1'
_symmetry_space_group_name_H-M 'P -1'
_atom_sites_solution_hydrogens geom
_atom_sites_solution_primary direct
_atom_sites_solution_secondary difmap
_audit_conform_dict_location ftp://ftp.iucr.org/pub/cif_core.dic
_audit_conform_dict_name cif_core.dic
_audit_conform_dict_version 2.3
_audit_creation_date 2012-08-07T14:24:26-00:00
_audit_creation_method 'WinGX routine CIF_UPDATE'
_cell_angle_alpha 103.1870(10)
_cell_angle_beta 107.4660(10)
_cell_angle_gamma 91.5740(10)
_cell_formula_units_Z 1
_cell_length_a 13.4717(3)
_cell_length_b 15.1909(3)
_cell_length_c 15.4542(3)
_cell_measurement_reflns_used 11191
_cell_measurement_temperature 123(2)
_cell_measurement_theta_max 28.283
_cell_measurement_theta_min 0.407
_cell_measurement_wavelength 0.71073
_cell_volume 2921.58(11)
_computing_cell_refinement 'HKL Scalepack (Otwinowski & Minor 1997)'
_computing_data_collection 'Collect (Bruker AXS BV, 1997-2004)'
_computing_data_reduction 'HKL Denzo and Scalepack (Otwinowski & Minor 1997)'
_computing_molecular_graphics 'Ortep-3 for Windows (Farrugia, 1997)'
_computing_publication_material 'WinGX publication routines (Farrugia, 1999)'
_computing_structure_refinement 'SHELXL-97 (Sheldrick, 2008)'
_computing_structure_solution 'SHELXS-97 (Sheldrick, 1997)'
_diffrn_ambient_temperature 123(2)
_diffrn_detector 'CCD plate'
_diffrn_detector_area_resol_mean 9
_diffrn_measured_fraction_theta_full 0.994
_diffrn_measured_fraction_theta_max 0.994
_diffrn_measurement_device '95mm CCD camera on \k-goniostat'
_diffrn_measurement_device_type KappaCCD
_diffrn_measurement_method 'CCD rotation images, thick slices'
_diffrn_radiation_monochromator graphite
_diffrn_radiation_probe x-ray
_diffrn_radiation_type MoK\a
_diffrn_radiation_wavelength 0.71073
_diffrn_reflns_av_R_equivalents 0.0444
_diffrn_reflns_av_unetI/netI 0.0516
_diffrn_reflns_limit_h_max 16
_diffrn_reflns_limit_h_min -16
_diffrn_reflns_limit_k_max 18
_diffrn_reflns_limit_k_min -16
_diffrn_reflns_limit_l_max 19
_diffrn_reflns_limit_l_min -19
_diffrn_reflns_number 38367
_diffrn_reflns_theta_full 26
_diffrn_reflns_theta_max 26
_diffrn_reflns_theta_min 2.45
_diffrn_source 'Enraf Nonius FR590'
_exptl_absorpt_coefficient_mu 3.008
_exptl_absorpt_correction_T_max 0.746
_exptl_absorpt_correction_T_min 0.583
_exptl_absorpt_correction_type multi-scan
_exptl_absorpt_process_details '(SADABS; Sheldrick, 2008)'
_exptl_crystal_colour yellow
_exptl_crystal_density_diffrn 1.431
_exptl_crystal_description plate
_exptl_crystal_F_000 1280
_exptl_crystal_size_max 0.14
_exptl_crystal_size_mid 0.06
_exptl_crystal_size_min 0.04
_refine_diff_density_max 2.217
_refine_diff_density_min -1.66
_refine_diff_density_rms 0.132
_refine_ls_extinction_method none
_refine_ls_goodness_of_fit_ref 1.054
_refine_ls_hydrogen_treatment mixed
_refine_ls_matrix_type full
_refine_ls_number_parameters 644
_refine_ls_number_reflns 11427
_refine_ls_number_restraints 4
_refine_ls_restrained_S_all 1.056
_refine_ls_R_factor_all 0.0515
_refine_ls_R_factor_gt 0.0412
_refine_ls_shift/su_max 0.001
_refine_ls_shift/su_mean 0
_refine_ls_structure_factor_coef Fsqd
_refine_ls_weighting_details 'calc w=1/[\s^2^(Fo^2^)+(0.0294P)^2^+13.1959P] where P=(Fo^2^+2Fc^2^)/3'
_refine_ls_weighting_scheme calc
_refine_ls_wR_factor_gt 0.0923
_refine_ls_wR_factor_ref 0.0969
_reflns_number_gt 9962
_reflns_number_total 11427
_reflns_threshold_expression >2\s(I)
_cod_data_source_file ic400663y_si_002_5.cif
_cod_data_source_block ut6-a193_5
_cod_original_cell_volume 2921.58(10)
_cod_database_code 4335541

loop_
_symmetry_equiv_pos_as_xyz
'x, y, z'
'-x, -y, -z'

loop_
_atom_site_label
_atom_site_type_symbol
_atom_site_fract_x
_atom_site_fract_y
_atom_site_fract_z
_atom_site_U_iso_or_equiv
_atom_site_adp_type
_atom_site_occupancy
_atom_site_symmetry_multiplicity
_atom_site_calc_flag
_atom_site_refinement_flags
U1 U -0.054198(14) 0.000330(12) 0.247286(13) 0.01900(6) Uani 1 1 d .
Cl1 Cl 0.60152(13) 0.10632(13) 0.30685(11) 0.0504(4) Uani 1 1 d .
Cl2 Cl 0.57204(13) 0.06773(16) 0.10653(12) 0.0650(5) Uani 1 1 d .
Cl3 Cl 0.0727(3) 0.3632(3) 0.5107(2) 0.1232(11) Uani 1 1 d D
Cl4 Cl 0.2349(2) 0.4222(2) 0.6854(2) 0.1228(11) Uani 1 1 d D
O1 O -0.1342(3) 0.0213(2) 0.3229(2) 0.0251(7) Uani 1 1 d .
O2 O 0.0277(3) -0.0195(2) 0.1724(2) 0.0255(8) Uani 1 1 d .
O3 O 0.0803(3) 0.0834(2) 0.3661(2) 0.0239(7) Uani 1 1 d .
O4 O 0.0051(3) -0.1167(2) 0.3083(2) 0.0287(8) Uani 1 1 d .
O5 O 0.1967(3) 0.0784(2) -0.1334(2) 0.0286(8) Uani 1 1 d .
O6 O 0.1155(3) -0.1184(2) -0.1913(2) 0.0250(7) Uani 1 1 d .
N8 N 0.1844(3) -0.0418(3) 0.4639(3) 0.0195(8) Uani 1 1 d D
H8 H 0.138(3) -0.031(4) 0.412(2) 0.023 Uiso 1 1 d D
N28 N 0.2036(3) -0.0167(3) 0.0098(3) 0.0208(8) Uani 1 1 d D
H28 H 0.200(4) -0.022(4) -0.0502(17) 0.025 Uiso 1 1 d D
C1 C 0.1689(4) 0.1365(3) 0.4123(3) 0.0208(10) Uani 1 1 d .
C2 C 0.2043(4) 0.2055(3) 0.3777(3) 0.0214(10) Uani 1 1 d .
C3 C 0.2973(4) 0.2585(3) 0.4305(3) 0.0219(10) Uani 1 1 d .
H3 H 0.3202 0.3049 0.4066 0.026 Uiso 1 1 calc R
C4 C 0.3595(4) 0.2476(3) 0.5172(3) 0.0214(10) Uani 1 1 d .
C5 C 0.3238(4) 0.1790(3) 0.5492(3) 0.0215(10) Uani 1 1 d .
H5 H 0.3642 0.1695 0.6077 0.026 Uiso 1 1 calc R
C6 C 0.2314(4) 0.1234(3) 0.4993(3) 0.0207(10) Uani 1 1 d .
C7 C 0.1949(4) 0.0478(3) 0.5339(3) 0.0215(10) Uani 1 1 d .
H7A H 0.1265 0.059 0.5435 0.026 Uiso 1 1 calc R
H7B H 0.2457 0.0459 0.5947 0.026 Uiso 1 1 calc R
C9 C 0.1317(4) -0.1197(3) 0.4856(3) 0.0234(10) Uani 1 1 d .
H9A H 0.1784 -0.134 0.5426 0.028 Uiso 1 1 calc R
H9B H 0.0663 -0.1015 0.4981 0.028 Uiso 1 1 calc R
C10 C 0.1067(4) -0.2028(3) 0.4054(3) 0.0221(10) Uani 1 1 d .
C11 C 0.1436(4) -0.2848(3) 0.4182(4) 0.0257(11) Uani 1 1 d .
H11 H 0.1875 -0.2878 0.4782 0.031 Uiso 1 1 calc R
C12 C 0.1174(4) -0.3624(3) 0.3450(4) 0.0277(11) Uani 1 1 d .
C13 C 0.0557(4) -0.3535(4) 0.2571(4) 0.0295(12) Uani 1 1 d .
H13 H 0.0388 -0.4055 0.2057 0.035 Uiso 1 1 calc R
C14 C 0.0183(4) -0.2726(3) 0.2419(4) 0.0291(11) Uani 1 1 d .
C15 C 0.0419(4) -0.1959(3) 0.3177(4) 0.0254(11) Uani 1 1 d .
C21 C 0.2584(4) 0.1415(4) -0.0610(4) 0.0264(11) Uani 1 1 d .
C22 C 0.3288(4) 0.2050(4) -0.0729(4) 0.0289(11) Uani 1 1 d .
C23 C 0.3926(4) 0.2673(4) 0.0048(4) 0.0289(11) Uani 1 1 d .
H23 H 0.4398 0.3095 -0.004 0.035 Uiso 1 1 calc R
C24 C 0.3917(4) 0.2718(3) 0.0961(4) 0.0257(11) Uani 1 1 d .
C25 C 0.3208(4) 0.2098(3) 0.1064(4) 0.0237(10) Uani 1 1 d .
H25 H 0.3175 0.2108 0.1672 0.028 Uiso 1 1 calc R
C26 C 0.2542(4) 0.1459(3) 0.0290(3) 0.0228(10) Uani 1 1 d .
C27 C 0.1769(4) 0.0792(3) 0.0390(4) 0.0241(10) Uani 1 1 d .
H27A H 0.1057 0.0853 -0.0005 0.029 Uiso 1 1 calc R
H27B H 0.1776 0.0925 0.1049 0.029 Uiso 1 1 calc R
C29 C 0.1140(4) -0.0885(3) -0.0083(4) 0.0233(10) Uani 1 1 d .
H29A H 0.106 -0.0934 0.0521 0.028 Uiso 1 1 calc R
H29B H 0.0481 -0.0701 -0.0457 0.028 Uiso 1 1 calc R
C30 C 0.1340(4) -0.1785(3) -0.0595(3) 0.0224(10) Uani 1 1 d .
C31 C 0.1583(4) -0.2496(4) -0.0167(4) 0.0284(11) Uani 1 1 d .
H31 H 0.1589 -0.2417 0.0462 0.034 Uiso 1 1 calc R
C32 C 0.1818(4) -0.3318(4) -0.0630(4) 0.0292(11) Uani 1 1 d .
C33 C 0.1766(4) -0.3417(3) -0.1561(4) 0.0263(11) Uani 1 1 d .
H33 H 0.1906 -0.3981 -0.1896 0.032 Uiso 1 1 calc R
C34 C 0.1519(4) -0.2727(3) -0.2023(4) 0.0242(10) Uani 1 1 d .
C35 C 0.1329(4) -0.1888(3) -0.1525(4) 0.0238(10) Uani 1 1 d .
C36 C 0.2867(4) -0.0635(3) 0.4464(3) 0.0242(10) Uani 1 1 d .
H36A H 0.307 -0.1205 0.4645 0.029 Uiso 1 1 calc R
H36B H 0.3422 -0.0141 0.486 0.029 Uiso 1 1 calc R
C37 C 0.2787(4) -0.0740(4) 0.3445(4) 0.0319(12) Uani 1 1 d .
H37A H 0.2313 -0.031 0.3189 0.038 Uiso 1 1 calc R
H37B H 0.2478 -0.1364 0.3085 0.038 Uiso 1 1 calc R
C38 C 0.3845(4) -0.0564(4) 0.3315(4) 0.0268(11) Uani 1 1 d .
H38A H 0.434 -0.0948 0.363 0.032 Uiso 1 1 calc R
H38B H 0.412 0.0079 0.3621 0.032 Uiso 1 1 calc R
C39 C 0.3789(4) -0.0761(4) 0.2288(4) 0.0288(11) Uani 1 1 d .
H39A H 0.4498 -0.0638 0.2248 0.035 Uiso 1 1 calc R
H39B H 0.3554 -0.1413 0.199 0.035 Uiso 1 1 calc R
C40 C 0.3047(4) -0.0191(4) 0.1753(3) 0.0265(11) Uani 1 1 d .
H40A H 0.2329 -0.0342 0.1758 0.032 Uiso 1 1 calc R
H40B H 0.3256 0.046 0.2071 0.032 Uiso 1 1 calc R
C41 C 0.3047(4) -0.0351(4) 0.0750(3) 0.0246(11) Uani 1 1 d .
H41A H 0.3629 0.0046 0.0728 0.03 Uiso 1 1 calc R
H41B H 0.3174 -0.099 0.0527 0.03 Uiso 1 1 calc R
C42 C 0.1398(4) 0.2198(4) 0.2850(4) 0.0277(11) Uani 1 1 d .
H42A H 0.0741 0.2428 0.2904 0.042 Uiso 1 1 calc R
H42B H 0.1244 0.1619 0.2375 0.042 Uiso 1 1 calc R
H42C H 0.1787 0.2639 0.2668 0.042 Uiso 1 1 calc R
C43 C 0.4646(4) 0.3055(3) 0.5690(4) 0.0254(11) Uani 1 1 d .
C44 C 0.5455(4) 0.2611(4) 0.5262(4) 0.0363(13) Uani 1 1 d .
H44A H 0.5438 0.1968 0.5269 0.054 Uiso 1 1 calc R
H44B H 0.6155 0.2918 0.5629 0.054 Uiso 1 1 calc R
H44C H 0.5292 0.2665 0.4615 0.054 Uiso 1 1 calc R
C45 C 0.4597(4) 0.4037(4) 0.5597(4) 0.0335(13) Uani 1 1 d .
H45A H 0.4462 0.4045 0.494 0.05 Uiso 1 1 calc R
H45B H 0.5265 0.4395 0.5977 0.05 Uiso 1 1 calc R
H45C H 0.4033 0.43 0.5816 0.05 Uiso 1 1 calc R
C46 C 0.4996(4) 0.3079(4) 0.6741(4) 0.0347(13) Uani 1 1 d .
H46A H 0.4462 0.3325 0.7014 0.052 Uiso 1 1 calc R
H46B H 0.5659 0.3466 0.7058 0.052 Uiso 1 1 calc R
H46C H 0.5091 0.2461 0.682 0.052 Uiso 1 1 calc R
C47 C 0.1535(4) -0.4560(4) 0.3569(4) 0.0329(12) Uani 1 1 d .
C48 C 0.2185(5) -0.4525(4) 0.4563(5) 0.0435(15) Uani 1 1 d .
H48A H 0.2377 -0.5134 0.4609 0.065 Uiso 1 1 calc R
H48B H 0.178 -0.4309 0.4986 0.065 Uiso 1 1 calc R
H48C H 0.2821 -0.4109 0.4739 0.065 Uiso 1 1 calc R
C49 C 0.0551(5) -0.5244(4) 0.3294(6) 0.0533(19) Uani 1 1 d .
H49A H 0.0766 -0.5834 0.3394 0.08 Uiso 1 1 calc R
H49B H 0.0155 -0.5315 0.2633 0.08 Uiso 1 1 calc R
H49C H 0.0111 -0.5017 0.3682 0.08 Uiso 1 1 calc R
C50 C 0.2173(5) -0.4901(4) 0.2924(5) 0.0474(16) Uani 1 1 d .
H50A H 0.2775 -0.4456 0.3062 0.071 Uiso 1 1 calc R
H50B H 0.1736 -0.4984 0.2271 0.071 Uiso 1 1 calc R
H50C H 0.2419 -0.5483 0.3021 0.071 Uiso 1 1 calc R
C51 C -0.0493(5) -0.2668(4) 0.1463(4) 0.0400(14) Uani 1 1 d .
H51A H -0.0581 -0.3261 0.1018 0.06 Uiso 1 1 calc R
H51B H -0.0159 -0.221 0.1256 0.06 Uiso 1 1 calc R
H51C H -0.118 -0.2496 0.1494 0.06 Uiso 1 1 calc R
C52 C 0.3332(5) 0.2021(5) -0.1709(4) 0.0440(16) Uani 1 1 d .
H52A H 0.3704 0.2588 -0.1701 0.066 Uiso 1 1 calc R
H52B H 0.2619 0.195 -0.2144 0.066 Uiso 1 1 calc R
H52C H 0.3702 0.1506 -0.1911 0.066 Uiso 1 1 calc R
C53 C 0.4655(4) 0.3432(4) 0.1793(4) 0.0302(12) Uani 1 1 d .
C54 C 0.5790(5) 0.3308(5) 0.1834(5) 0.0526(18) Uani 1 1 d .
H54A H 0.5887 0.3359 0.1243 0.079 Uiso 1 1 calc R
H54B H 0.5952 0.2706 0.1933 0.079 Uiso 1 1 calc R
H54C H 0.626 0.3778 0.2351 0.079 Uiso 1 1 calc R
C56 C 0.4429(6) 0.4382(4) 0.1671(4) 0.0459(16) Uani 1 1 d .
H56A H 0.4515 0.4444 0.1079 0.069 Uiso 1 1 calc R
H56B H 0.4917 0.4836 0.2192 0.069 Uiso 1 1 calc R
H56C H 0.371 0.4476 0.1663 0.069 Uiso 1 1 calc R
C57 C 0.4544(5) 0.3362(4) 0.2730(4) 0.0429(15) Uani 1 1 d .
H57A H 0.505 0.3813 0.3239 0.064 Uiso 1 1 calc R
H57B H 0.4676 0.2751 0.2816 0.064 Uiso 1 1 calc R
H57C H 0.3833 0.3475 0.2737 0.064 Uiso 1 1 calc R
C58 C 0.2139(6) -0.4072(4) -0.0116(4) 0.0452(15) Uani 1 1 d .
C59 C 0.3054(10) -0.3697(6) 0.0729(7) 0.135(6) Uani 1 1 d .
H59A H 0.3587 -0.3393 0.0553 0.203 Uiso 1 1 calc R
H59B H 0.3345 -0.4193 0.1001 0.203 Uiso 1 1 calc R
H59C H 0.2832 -0.3259 0.1189 0.203 Uiso 1 1 calc R
C60 C 0.1202(9) -0.4389(6) 0.0142(8) 0.097(4) Uani 1 1 d .
H60A H 0.1399 -0.4849 0.0497 0.145 Uiso 1 1 calc R
H60B H 0.0621 -0.465 -0.0431 0.145 Uiso 1 1 calc R
H60C H 0.0985 -0.3869 0.0524 0.145 Uiso 1 1 calc R
C61 C 0.2412(7) -0.4911(5) -0.0728(6) 0.062(2) Uani 1 1 d .
H61A H 0.3043 -0.4753 -0.0874 0.093 Uiso 1 1 calc R
H61B H 0.183 -0.5127 -0.1311 0.093 Uiso 1 1 calc R
H61C H 0.2538 -0.5392 -0.0391 0.093 Uiso 1 1 calc R
C62 C 0.1477(4) -0.2863(4) -0.3032(4) 0.0310(12) Uani 1 1 d .
H62A H 0.213 -0.2589 -0.306 0.047 Uiso 1 1 calc R
H62B H 0.0887 -0.2573 -0.336 0.047 Uiso 1 1 calc R
H62C H 0.1385 -0.3515 -0.3332 0.047 Uiso 1 1 calc R
C63 C 0.6573(5) 0.0705(5) 0.2164(4) 0.0434(15) Uani 1 1 d .
H63A H 0.7204 0.1123 0.2286 0.052 Uiso 1 1 calc R
H63B H 0.6796 0.0091 0.2171 0.052 Uiso 1 1 calc R
C64 C 0.1375(5) 0.3336(5) 0.6096(5) 0.062(2) Uani 1 1 d D
H64A H 0.1708 0.2775 0.5937 0.075 Uiso 1 1 calc R
H64B H 0.0875 0.3208 0.642 0.075 Uiso 1 1 calc R

loop_
_atom_site_aniso_label
_atom_site_aniso_U_11
_atom_site_aniso_U_22
_atom_site_aniso_U_33
_atom_site_aniso_U_23
_atom_site_aniso_U_13
_atom_site_aniso_U_12
U1 0.02076(10) 0.01846(10) 0.01762(10) 0.00290(7) 0.00706(7) 0.00116(6)
Cl1 0.0445(9) 0.0711(11) 0.0385(9) 0.0103(8) 0.0197(7) 0.0066(8)
Cl2 0.0398(9) 0.1123(17) 0.0340(9) 0.0040(10) 0.0099(7) -0.0009(9)
Cl3 0.118(2) 0.169(3) 0.097(2) 0.035(2) 0.0537(19) 0.030(2)
Cl4 0.0856(19) 0.134(3) 0.128(3) -0.022(2) 0.0426(18) 0.0139(18)
O1 0.0248(18) 0.032(2) 0.0197(18) 0.0046(15) 0.0097(15) 0.0009(15)
O2 0.0256(18) 0.0282(19) 0.030(2) 0.0101(16) 0.0167(16) 0.0097(14)
O3 0.0261(18) 0.0165(17) 0.0230(18) 0.0023(14) 0.0015(15) -0.0056(14)
O4 0.042(2) 0.0178(18) 0.0243(19) 0.0040(15) 0.0088(17) 0.0054(15)
O5 0.034(2) 0.0276(19) 0.0194(18) -0.0006(15) 0.0071(16) -0.0076(15)
O6 0.0282(19) 0.0242(18) 0.0241(19) 0.0095(15) 0.0073(15) 0.0074(14)
N8 0.024(2) 0.017(2) 0.020(2) 0.0074(17) 0.0088(17) 0.0026(16)
N28 0.023(2) 0.023(2) 0.018(2) 0.0047(18) 0.0095(17) 0.0016(16)
C1 0.021(2) 0.018(2) 0.022(3) 0.003(2) 0.007(2) 0.0020(19)
C2 0.028(3) 0.015(2) 0.020(2) 0.0012(19) 0.008(2) 0.0014(19)
C3 0.025(3) 0.018(2) 0.025(3) 0.007(2) 0.011(2) 0.0004(19)
C4 0.023(2) 0.018(2) 0.022(3) 0.002(2) 0.007(2) 0.0010(19)
C5 0.023(2) 0.020(2) 0.018(2) 0.002(2) 0.005(2) 0.0037(19)
C6 0.022(2) 0.018(2) 0.023(3) 0.005(2) 0.007(2) 0.0008(18)
C7 0.022(2) 0.021(2) 0.019(2) 0.001(2) 0.006(2) -0.0002(19)
C9 0.028(3) 0.019(2) 0.026(3) 0.008(2) 0.011(2) -0.0012(19)
C10 0.026(3) 0.017(2) 0.025(3) 0.004(2) 0.012(2) -0.0017(19)
C11 0.022(3) 0.027(3) 0.030(3) 0.010(2) 0.009(2) 0.000(2)
C12 0.024(3) 0.019(3) 0.040(3) 0.002(2) 0.015(2) 0.000(2)
C13 0.030(3) 0.023(3) 0.034(3) -0.001(2) 0.013(2) 0.001(2)
C14 0.034(3) 0.021(3) 0.029(3) 0.001(2) 0.010(2) -0.001(2)
C15 0.026(3) 0.019(2) 0.032(3) 0.008(2) 0.008(2) -0.001(2)
C21 0.023(3) 0.029(3) 0.024(3) 0.005(2) 0.005(2) -0.001(2)
C22 0.031(3) 0.029(3) 0.028(3) 0.004(2) 0.014(2) -0.004(2)
C23 0.023(3) 0.026(3) 0.034(3) 0.002(2) 0.009(2) -0.006(2)
C24 0.024(3) 0.024(3) 0.026(3) 0.002(2) 0.006(2) 0.003(2)
C25 0.024(3) 0.024(3) 0.024(3) 0.002(2) 0.010(2) 0.003(2)
C26 0.020(2) 0.026(3) 0.026(3) 0.009(2) 0.010(2) 0.0040(19)
C27 0.021(2) 0.027(3) 0.025(3) 0.006(2) 0.010(2) 0.003(2)
C29 0.019(2) 0.027(3) 0.024(3) 0.003(2) 0.011(2) -0.0037(19)
C30 0.020(2) 0.025(3) 0.024(3) 0.008(2) 0.009(2) 0.0016(19)
C31 0.032(3) 0.029(3) 0.026(3) 0.008(2) 0.010(2) -0.004(2)
C32 0.029(3) 0.024(3) 0.033(3) 0.008(2) 0.007(2) -0.001(2)
C33 0.026(3) 0.021(3) 0.032(3) 0.006(2) 0.010(2) 0.002(2)
C34 0.020(2) 0.023(3) 0.027(3) 0.004(2) 0.006(2) 0.0019(19)
C35 0.017(2) 0.026(3) 0.030(3) 0.011(2) 0.006(2) 0.0013(19)
C36 0.025(3) 0.025(3) 0.024(3) 0.009(2) 0.008(2) 0.006(2)
C37 0.030(3) 0.041(3) 0.028(3) 0.008(3) 0.015(2) 0.002(2)
C38 0.024(3) 0.033(3) 0.027(3) 0.012(2) 0.009(2) 0.003(2)
C39 0.026(3) 0.037(3) 0.028(3) 0.012(2) 0.012(2) 0.005(2)
C40 0.024(3) 0.033(3) 0.023(3) 0.006(2) 0.009(2) 0.001(2)
C41 0.024(3) 0.028(3) 0.022(3) 0.004(2) 0.009(2) 0.001(2)
C42 0.033(3) 0.022(3) 0.025(3) 0.007(2) 0.004(2) 0.000(2)
C43 0.024(3) 0.024(3) 0.030(3) 0.008(2) 0.008(2) 0.002(2)
C44 0.026(3) 0.034(3) 0.051(4) 0.012(3) 0.015(3) 0.003(2)
C45 0.027(3) 0.025(3) 0.040(3) 0.007(2) 0.002(2) -0.006(2)
C46 0.036(3) 0.031(3) 0.028(3) 0.008(2) -0.002(2) -0.012(2)
C47 0.026(3) 0.020(3) 0.047(4) 0.003(2) 0.009(3) 0.001(2)
C48 0.046(4) 0.025(3) 0.061(4) 0.015(3) 0.014(3) 0.010(3)
C49 0.037(3) 0.019(3) 0.098(6) 0.014(3) 0.013(4) 0.001(2)
C50 0.040(4) 0.033(3) 0.064(5) 0.001(3) 0.015(3) 0.010(3)
C51 0.055(4) 0.025(3) 0.030(3) -0.004(2) 0.008(3) 0.001(3)
C52 0.053(4) 0.050(4) 0.030(3) 0.004(3) 0.020(3) -0.016(3)
C53 0.026(3) 0.026(3) 0.030(3) 0.001(2) 0.002(2) -0.003(2)
C54 0.028(3) 0.059(4) 0.057(4) 0.000(4) 0.003(3) -0.001(3)
C56 0.062(4) 0.030(3) 0.036(3) 0.004(3) 0.005(3) 0.003(3)
C57 0.052(4) 0.039(3) 0.027(3) 0.002(3) 0.001(3) -0.007(3)
C58 0.069(4) 0.031(3) 0.037(3) 0.014(3) 0.014(3) 0.007(3)
C59 0.187(12) 0.049(5) 0.090(7) 0.028(5) -0.079(8) 0.010(6)
C60 0.156(10) 0.066(6) 0.116(8) 0.052(6) 0.089(8) 0.012(6)
C61 0.082(6) 0.042(4) 0.064(5) 0.024(4) 0.016(4) 0.017(4)
C62 0.034(3) 0.029(3) 0.028(3) 0.003(2) 0.010(2) 0.003(2)
C63 0.034(3) 0.056(4) 0.039(4) 0.005(3) 0.015(3) 0.008(3)
C64 0.056(5) 0.049(4) 0.094(6) 0.017(4) 0.042(4) 0.016(3)

loop_
_atom_type_symbol
_atom_type_description
_atom_type_scat_dispersion_real
_atom_type_scat_dispersion_imag
_atom_type_scat_source
C C 0.0033 0.0016 'International Tables Vol C Tables 4.2.6.8 and 6.1.1.4'
H H 0 0 'International Tables Vol C Tables 4.2.6.8 and 6.1.1.4'
N N 0.0061 0.0033 'International Tables Vol C Tables 4.2.6.8 and 6.1.1.4'
O O 0.0106 0.006 'International Tables Vol C Tables 4.2.6.8 and 6.1.1.4'
U U -9.6767 9.6646 'International Tables Vol C Tables 4.2.6.8 and 6.1.1.4'
Cl Cl 0.1484 0.1585 'International Tables Vol C Tables 4.2.6.8 and 6.1.1.4'

loop_
_geom_angle_atom_site_label_1
_geom_angle_atom_site_label_2
_geom_angle_atom_site_label_3
_geom_angle
_geom_angle_site_symmetry_1
_geom_angle_site_symmetry_3
O1 U1 O2 179.20(17) . .
O1 U1 O6 88.51(14) . 2
O2 U1 O6 91.37(14) . 2
O1 U1 O3 88.55(14) . .
O2 U1 O3 90.67(14) . .
O6 U1 O3 95.22(12) 2 .
O1 U1 O4 89.37(14) . .
O2 U1 O4 90.74(14) . .
O6 U1 O4 177.81(13) 2 .
O3 U1 O4 84.17(12) . .
O1 U1 O5 87.68(14) . 2
O2 U1 O5 93.09(14) . 2
O6 U1 O5 83.40(13) 2 2
O3 U1 O5 176.02(13) . 2
O4 U1 O5 97.08(13) . 2
C1 O3 U1 161.0(3) . .
C15 O4 U1 162.2(3) . .
C21 O5 U1 162.1(3) . 2
C35 O6 U1 167.3(3) . 2
C7 N8 C36 112.3(4) . .
C7 N8 C9 113.6(4) . .
C36 N8 C9 112.7(4) . .
C7 N8 H8 101(3) . .
C36 N8 H8 110(3) . .
C9 N8 H8 106(3) . .
C41 N28 C27 112.8(4) . .
C41 N28 C29 112.5(4) . .
C27 N28 C29 113.2(4) . .
C41 N28 H28 117(3) . .
C27 N28 H28 103(3) . .
C29 N28 H28 97(3) . .
O3 C1 C2 122.4(4) . .
O3 C1 C6 119.2(4) . .
C2 C1 C6 118.3(4) . .
C3 C2 C1 119.0(4) . .
C3 C2 C42 121.8(4) . .
C1 C2 C42 119.2(4) . .
C2 C3 C4 123.6(4) . .
C2 C3 H3 118.2 . .
C4 C3 H3 118.2 . .
C5 C4 C3 116.4(4) . .
C5 C4 C43 123.0(4) . .
C3 C4 C43 120.5(4) . .
C4 C5 C6 122.6(4) . .
C4 C5 H5 118.7 . .
C6 C5 H5 118.7 . .
C5 C6 C1 120.0(4) . .
C5 C6 C7 122.1(4) . .
C1 C6 C7 117.9(4) . .
C6 C7 N8 110.2(4) . .
C6 C7 H7A 109.6 . .
N8 C7 H7A 109.6 . .
C6 C7 H7B 109.6 . .
N8 C7 H7B 109.6 . .
H7A C7 H7B 108.1 . .
C10 C9 N8 110.9(4) . .
C10 C9 H9A 109.5 . .
N8 C9 H9A 109.5 . .
C10 C9 H9B 109.5 . .
N8 C9 H9B 109.5 . .
H9A C9 H9B 108 . .
C11 C10 C15 120.9(5) . .
C11 C10 C9 121.1(5) . .
C15 C10 C9 118.0(4) . .
C12 C11 C10 121.1(5) . .
C12 C11 H11 119.5 . .
C10 C11 H11 119.5 . .
C11 C12 C13 117.2(5) . .
C11 C12 C47 122.9(5) . .
C13 C12 C47 119.9(5) . .
C14 C13 C12 123.0(5) . .
C14 C13 H13 118.5 . .
C12 C13 H13 118.5 . .
C13 C14 C15 118.8(5) . .
C13 C14 C51 121.1(5) . .
C15 C14 C51 120.1(5) . .
O4 C15 C14 121.7(5) . .
O4 C15 C10 119.5(5) . .
C14 C15 C10 118.9(5) . .
O5 C21 C26 119.8(4) . .
O5 C21 C22 121.4(5) . .
C26 C21 C22 118.8(5) . .
C23 C22 C21 118.9(5) . .
C23 C22 C52 121.6(5) . .
C21 C22 C52 119.5(5) . .
C22 C23 C24 123.4(5) . .
C22 C23 H23 118.3 . .
C24 C23 H23 118.3 . .
C25 C24 C23 116.9(5) . .
C25 C24 C53 122.7(5) . .
C23 C24 C53 120.4(4) . .
C24 C25 C26 121.2(5) . .
C24 C25 H25 119.4 . .
C26 C25 H25 119.4 . .
C21 C26 C25 120.7(4) . .
C21 C26 C27 117.5(5) . .
C25 C26 C27 121.8(4) . .
C26 C27 N28 110.5(4) . .
C26 C27 H27A 109.6 . .
N28 C27 H27A 109.6 . .
C26 C27 H27B 109.6 . .
N28 C27 H27B 109.6 . .
H27A C27 H27B 108.1 . .
C30 C29 N28 110.7(4) . .
C30 C29 H29A 109.5 . .
N28 C29 H29A 109.5 . .
C30 C29 H29B 109.5 . .
N28 C29 H29B 109.5 . .
H29A C29 H29B 108.1 . .
C31 C30 C35 119.9(5) . .
C31 C30 C29 122.0(4) . .
C35 C30 C29 118.0(4) . .
C32 C31 C30 122.0(5) . .
C32 C31 H31 119 . .
C30 C31 H31 119 . .
C31 C32 C33 117.1(5) . .
C31 C32 C58 120.5(5) . .
C33 C32 C58 122.4(5) . .
C34 C33 C32 123.0(5) . .
C34 C33 H33 118.5 . .
C32 C33 H33 118.5 . .
C33 C34 C35 118.6(5) . .
C33 C34 C62 121.2(5) . .
C35 C34 C62 120.2(4) . .
O6 C35 C34 121.2(4) . .
O6 C35 C30 119.5(5) . .
C34 C35 C30 119.3(4) . .
N8 C36 C37 111.7(4) . .
N8 C36 H36A 109.3 . .
C37 C36 H36A 109.3 . .
N8 C36 H36B 109.3 . .
C37 C36 H36B 109.3 . .
H36A C36 H36B 107.9 . .
C36 C37 C38 112.4(4) . .
C36 C37 H37A 109.1 . .
C38 C37 H37A 109.1 . .
C36 C37 H37B 109.1 . .
C38 C37 H37B 109.1 . .
H37A C37 H37B 107.8 . .
C37 C38 C39 112.8(4) . .
C37 C38 H38A 109 . .
C39 C38 H38A 109 . .
C37 C38 H38B 109 . .
C39 C38 H38B 109 . .
H38A C38 H38B 107.8 . .
C40 C39 C38 112.4(4) . .
C40 C39 H39A 109.1 . .
C38 C39 H39A 109.1 . .
C40 C39 H39B 109.1 . .
C38 C39 H39B 109.1 . .
H39A C39 H39B 107.9 . .
C41 C40 C39 111.9(4) . .
C41 C40 H40A 109.2 . .
C39 C40 H40A 109.2 . .
C41 C40 H40B 109.2 . .
C39 C40 H40B 109.2 . .
H40A C40 H40B 107.9 . .
N28 C41 C40 113.0(4) . .
N28 C41 H41A 109 . .
C40 C41 H41A 109 . .
N28 C41 H41B 109 . .
C40 C41 H41B 109 . .
H41A C41 H41B 107.8 . .
C2 C42 H42A 109.5 . .
C2 C42 H42B 109.5 . .
H42A C42 H42B 109.5 . .
C2 C42 H42C 109.5 . .
H42A C42 H42C 109.5 . .
H42B C42 H42C 109.5 . .
C45 C43 C4 112.1(4) . .
C45 C43 C44 109.7(4) . .
C4 C43 C44 107.3(4) . .
C45 C43 C46 107.9(4) . .
C4 C43 C46 111.1(4) . .
C44 C43 C46 108.7(4) . .
C43 C44 H44A 109.5 . .
C43 C44 H44B 109.5 . .
H44A C44 H44B 109.5 . .
C43 C44 H44C 109.5 . .
H44A C44 H44C 109.5 . .
H44B C44 H44C 109.5 . .
C43 C45 H45A 109.5 . .
C43 C45 H45B 109.5 . .
H45A C45 H45B 109.5 . .
C43 C45 H45C 109.5 . .
H45A C45 H45C 109.5 . .
H45B C45 H45C 109.5 . .
C43 C46 H46A 109.5 . .
C43 C46 H46B 109.5 . .
H46A C46 H46B 109.5 . .
C43 C46 H46C 109.5 . .
H46A C46 H46C 109.5 . .
H46B C46 H46C 109.5 . .
C48 C47 C50 108.7(5) . .
C48 C47 C12 112.4(5) . .
C50 C47 C12 110.1(5) . .
C48 C47 C49 108.7(5) . .
C50 C47 C49 108.4(5) . .
C12 C47 C49 108.5(4) . .
C47 C48 H48A 109.5 . .
C47 C48 H48B 109.5 . .
H48A C48 H48B 109.5 . .
C47 C48 H48C 109.5 . .
H48A C48 H48C 109.5 . .
H48B C48 H48C 109.5 . .
C47 C49 H49A 109.5 . .
C47 C49 H49B 109.5 . .
H49A C49 H49B 109.5 . .
C47 C49 H49C 109.5 . .
H49A C49 H49C 109.5 . .
H49B C49 H49C 109.5 . .
C47 C50 H50A 109.5 . .
C47 C50 H50B 109.5 . .
H50A C50 H50B 109.5 . .
C47 C50 H50C 109.5 . .
H50A C50 H50C 109.5 . .
H50B C50 H50C 109.5 . .
C14 C51 H51A 109.5 . .
C14 C51 H51B 109.5 . .
H51A C51 H51B 109.5 . .
C14 C51 H51C 109.5 . .
H51A C51 H51C 109.5 . .
H51B C51 H51C 109.5 . .
C22 C52 H52A 109.5 . .
C22 C52 H52B 109.5 . .
H52A C52 H52B 109.5 . .
C22 C52 H52C 109.5 . .
H52A C52 H52C 109.5 . .
H52B C52 H52C 109.5 . .
C56 C53 C57 108.4(5) . .
C56 C53 C54 108.7(5) . .
C57 C53 C54 107.8(5) . .
C56 C53 C24 109.6(4) . .
C57 C53 C24 112.6(4) . .
C54 C53 C24 109.6(5) . .
C53 C54 H54A 109.5 . .
C53 C54 H54B 109.5 . .
H54A C54 H54B 109.5 . .
C53 C54 H54C 109.5 . .
H54A C54 H54C 109.5 . .
H54B C54 H54C 109.5 . .
C53 C56 H56A 109.5 . .
C53 C56 H56B 109.5 . .
H56A C56 H56B 109.5 . .
C53 C56 H56C 109.5 . .
H56A C56 H56C 109.5 . .
H56B C56 H56C 109.5 . .
C53 C57 H57A 109.5 . .
C53 C57 H57B 109.5 . .
H57A C57 H57B 109.5 . .
C53 C57 H57C 109.5 . .
H57A C57 H57C 109.5 . .
H57B C57 H57C 109.5 . .
C59 C58 C60 111.6(8) . .
C59 C58 C61 109.6(7) . .
C60 C58 C61 106.3(6) . .
C59 C58 C32 108.5(6) . .
C60 C58 C32 108.0(6) . .
C61 C58 C32 112.9(5) . .
C58 C59 H59A 109.5 . .
C58 C59 H59B 109.5 . .
H59A C59 H59B 109.5 . .
C58 C59 H59C 109.5 . .
H59A C59 H59C 109.5 . .
H59B C59 H59C 109.5 . .
C58 C60 H60A 109.5 . .
C58 C60 H60B 109.5 . .
H60A C60 H60B 109.5 . .
C58 C60 H60C 109.5 . .
H60A C60 H60C 109.5 . .
H60B C60 H60C 109.5 . .
C58 C61 H61A 109.5 . .
C58 C61 H61B 109.5 . .
H61A C61 H61B 109.5 . .
C58 C61 H61C 109.5 . .
H61A C61 H61C 109.5 . .
H61B C61 H61C 109.5 . .
C34 C62 H62A 109.5 . .
C34 C62 H62B 109.5 . .
H62A C62 H62B 109.5 . .
C34 C62 H62C 109.5 . .
H62A C62 H62C 109.5 . .
H62B C62 H62C 109.5 . .
Cl2 C63 Cl1 113.0(3) . .
Cl2 C63 H63A 109 . .
Cl1 C63 H63A 109 . .
Cl2 C63 H63B 109 . .
Cl1 C63 H63B 109 . .
H63A C63 H63B 107.8 . .
Cl3 C64 Cl4 110.6(4) . .
Cl3 C64 H64A 109.5 . .
Cl4 C64 H64A 109.5 . .
Cl3 C64 H64B 109.5 . .
Cl4 C64 H64B 109.5 . .
H64A C64 H64B 108.1 . .

loop_
_geom_bond_atom_site_label_1
_geom_bond_atom_site_label_2
_geom_bond_distance
_geom_bond_site_symmetry_2
U1 O1 1.798(3) .
U1 O2 1.809(3) .
U1 O6 2.238(3) 2
U1 O3 2.251(3) .
U1 O4 2.253(3) .
U1 O5 2.258(3) 2
Cl1 C63 1.766(6) .
Cl2 C63 1.731(6) .
Cl3 C64 1.685(7) .
Cl4 C64 1.780(6) .
O3 C1 1.326(6) .
O4 C15 1.336(6) .
O5 C21 1.331(6) .
O5 U1 2.258(3) 2
O6 C35 1.335(6) .
O6 U1 2.238(3) 2
N8 C7 1.506(6) .
N8 C36 1.514(6) .
N8 C9 1.516(6) .
N8 H8 0.912(19) .
N28 C41 1.508(6) .
N28 C27 1.511(6) .
N28 C29 1.519(6) .
N28 H28 0.897(19) .
C1 C2 1.412(7) .
C1 C6 1.417(7) .
C2 C3 1.384(7) .
C2 C42 1.503(7) .
C3 C4 1.400(7) .
C3 H3 0.95 .
C4 C5 1.383(7) .
C4 C43 1.532(7) .
C5 C6 1.388(7) .
C5 H5 0.95 .
C6 C7 1.501(6) .
C7 H7A 0.99 .
C7 H7B 0.99 .
C9 C10 1.502(7) .
C9 H9A 0.99 .
C9 H9B 0.99 .
C10 C11 1.387(7) .
C10 C15 1.403(7) .
C11 C12 1.387(7) .
C11 H11 0.95 .
C12 C13 1.402(8) .
C12 C47 1.548(7) .
C13 C14 1.384(7) .
C13 H13 0.95 .
C14 C15 1.401(7) .
C14 C51 1.509(8) .
C21 C26 1.395(7) .
C21 C22 1.413(7) .
C22 C23 1.377(7) .
C22 C52 1.523(7) .
C23 C24 1.401(7) .
C23 H23 0.95 .
C24 C25 1.392(7) .
C24 C53 1.536(7) .
C25 C26 1.399(7) .
C25 H25 0.95 .
C26 C27 1.497(6) .
C27 H27A 0.99 .
C27 H27B 0.99 .
C29 C30 1.491(7) .
C29 H29A 0.99 .
C29 H29B 0.99 .
C30 C31 1.389(7) .
C30 C35 1.404(7) .
C31 C32 1.385(8) .
C31 H31 0.95 .
C32 C33 1.393(7) .
C32 C58 1.537(7) .
C33 C34 1.391(7) .
C33 H33 0.95 .
C34 C35 1.404(7) .
C34 C62 1.509(7) .
C36 C37 1.516(7) .
C36 H36A 0.99 .
C36 H36B 0.99 .
C37 C38 1.522(7) .
C37 H37A 0.99 .
C37 H37B 0.99 .
C38 C39 1.525(7) .
C38 H38A 0.99 .
C38 H38B 0.99 .
C39 C40 1.521(7) .
C39 H39A 0.99 .
C39 H39B 0.99 .
C40 C41 1.513(7) .
C40 H40A 0.99 .
C40 H40B 0.99 .
C41 H41A 0.99 .
C41 H41B 0.99 .
C42 H42A 0.98 .
C42 H42B 0.98 .
C42 H42C 0.98 .
C43 C45 1.532(7) .
C43 C44 1.534(7) .
C43 C46 1.542(7) .
C44 H44A 0.98 .
C44 H44B 0.98 .
C44 H44C 0.98 .
C45 H45A 0.98 .
C45 H45B 0.98 .
C45 H45C 0.98 .
C46 H46A 0.98 .
C46 H46B 0.98 .
C46 H46C 0.98 .
C47 C48 1.510(9) .
C47 C50 1.519(8) .
C47 C49 1.550(8) .
C48 H48A 0.98 .
C48 H48B 0.98 .
C48 H48C 0.98 .
C49 H49A 0.98 .
C49 H49B 0.98 .
C49 H49C 0.98 .
C50 H50A 0.98 .
C50 H50B 0.98 .
C50 H50C 0.98 .
C51 H51A 0.98 .
C51 H51B 0.98 .
C51 H51C 0.98 .
C52 H52A 0.98 .
C52 H52B 0.98 .
C52 H52C 0.98 .
C53 C56 1.524(8) .
C53 C57 1.527(8) .
C53 C54 1.530(8) .
C54 H54A 0.98 .
C54 H54B 0.98 .
C54 H54C 0.98 .
C56 H56A 0.98 .
C56 H56B 0.98 .
C56 H56C 0.98 .
C57 H57A 0.98 .
C57 H57B 0.98 .
C57 H57C 0.98 .
C58 C59 1.484(11) .
C58 C60 1.529(11) .
C58 C61 1.530(10) .
C59 H59A 0.98 .
C59 H59B 0.98 .
C59 H59C 0.98 .
C60 H60A 0.98 .
C60 H60B 0.98 .
C60 H60C 0.98 .
C61 H61A 0.98 .
C61 H61B 0.98 .
C61 H61C 0.98 .
C62 H62A 0.98 .
C62 H62B 0.98 .
C62 H62C 0.98 .
C63 H63A 0.99 .
C63 H63B 0.99 .
C64 H64A 0.99 .
C64 H64B 0.99 .

loop_
_geom_hbond_atom_site_label_D
_geom_hbond_atom_site_label_H
_geom_hbond_atom_site_label_A
_geom_hbond_distance_DH
_geom_hbond_distance_HA
_geom_hbond_distance_DA
_geom_hbond_angle_DHA
N8 H8 O3 0.912(19) 2.10(4) 2.838(5) 137(4)
N8 H8 O4 0.912(19) 2.16(4) 2.833(5) 130(4)
N28 H28 O5 0.897(19) 2.21(4) 2.887(5) 132(4)
N28 H28 O6 0.897(19) 2.27(4) 2.991(5) 138(4)

loop_
_geom_torsion_atom_site_label_1
_geom_torsion_atom_site_label_2
_geom_torsion_atom_site_label_3
_geom_torsion_atom_site_label_4
_geom_torsion
_geom_torsion_site_symmetry_1
O1 U1 O3 C1 -153.1(9) .
O2 U1 O3 C1 26.7(9) .
O6 U1 O3 C1 -64.7(9) 2
O4 U1 O3 C1 117.4(9) .
O5 U1 O3 C1 -134.1(17) 2
O1 U1 O4 C15 148.9(11) .
O2 U1 O4 C15 -31.9(11) .
O6 U1 O4 C15 164(3) 2
O3 U1 O4 C15 -122.5(11) .
O5 U1 O4 C15 61.3(11) 2
U1 O3 C1 C2 33.1(12) .
U1 O3 C1 C6 -146.2(7) .
O3 C1 C2 C3 179.6(4) .
C6 C1 C2 C3 -1.1(7) .
O3 C1 C2 C42 0.0(7) .
C6 C1 C2 C42 179.3(4) .
C1 C2 C3 C4 0.2(7) .
C42 C2 C3 C4 179.8(5) .
C2 C3 C4 C5 0.5(7) .
C2 C3 C4 C43 176.6(5) .
C3 C4 C5 C6 -0.3(7) .
C43 C4 C5 C6 -176.2(4) .
C4 C5 C6 C1 -0.7(7) .
C4 C5 C6 C7 178.6(5) .
O3 C1 C6 C5 -179.3(4) .
C2 C1 C6 C5 1.4(7) .
O3 C1 C6 C7 1.4(7) .
C2 C1 C6 C7 -177.9(4) .
C5 C6 C7 N8 -120.4(5) .
C1 C6 C7 N8 58.8(6) .
C36 N8 C7 C6 59.7(5) .
C9 N8 C7 C6 -170.8(4) .
C7 N8 C9 C10 170.1(4) .
C36 N8 C9 C10 -60.6(5) .
N8 C9 C10 C11 123.7(5) .
N8 C9 C10 C15 -58.5(6) .
C15 C10 C11 C12 -0.1(7) .
C9 C10 C11 C12 177.6(4) .
C10 C11 C12 C13 2.3(7) .
C10 C11 C12 C47 -177.8(4) .
C11 C12 C13 C14 -1.9(8) .
C47 C12 C13 C14 178.2(5) .
C12 C13 C14 C15 -0.7(8) .
C12 C13 C14 C51 -179.0(5) .
U1 O4 C15 C14 -29.9(14) .
U1 O4 C15 C10 149.4(9) .
C13 C14 C15 O4 -177.6(5) .
C51 C14 C15 O4 0.7(8) .
C13 C14 C15 C10 3.0(7) .
C51 C14 C15 C10 -178.7(5) .
C11 C10 C15 O4 178.0(4) .
C9 C10 C15 O4 0.2(7) .
C11 C10 C15 C14 -2.6(7) .
C9 C10 C15 C14 179.6(4) .
U1 O5 C21 C26 72.6(12) 2
U1 O5 C21 C22 -107.3(10) 2
O5 C21 C22 C23 -178.4(5) .
C26 C21 C22 C23 1.7(8) .
O5 C21 C22 C52 0.9(8) .
C26 C21 C22 C52 -179.0(5) .
C21 C22 C23 C24 -0.2(8) .
C52 C22 C23 C24 -179.5(5) .
C22 C23 C24 C25 -0.7(8) .
C22 C23 C24 C53 179.8(5) .
C23 C24 C25 C26 0.2(7) .
C53 C24 C25 C26 179.6(5) .
O5 C21 C26 C25 177.9(5) .
C22 C21 C26 C25 -2.2(7) .
O5 C21 C26 C27 -1.4(7) .
C22 C21 C26 C27 178.5(5) .
C24 C25 C26 C21 1.3(7) .
C24 C25 C26 C27 -179.5(5) .
C21 C26 C27 N28 63.7(6) .
C25 C26 C27 N28 -115.5(5) .
C41 N28 C27 C26 67.1(5) .
C29 N28 C27 C26 -163.7(4) .
C41 N28 C29 C30 -65.2(5) .
C27 N28 C29 C30 165.5(4) .
N28 C29 C30 C31 108.7(5) .
N28 C29 C30 C35 -68.0(6) .
C35 C30 C31 C32 -0.1(8) .
C29 C30 C31 C32 -176.8(5) .
C30 C31 C32 C33 -2.1(8) .
C30 C31 C32 C58 176.9(5) .
C31 C32 C33 C34 1.7(8) .
C58 C32 C33 C34 -177.3(5) .
C32 C33 C34 C35 1.0(7) .
C32 C33 C34 C62 179.7(5) .
U1 O6 C35 C34 125.7(14) 2
U1 O6 C35 C30 -55.4(17) 2
C33 C34 C35 O6 175.7(4) .
C62 C34 C35 O6 -3.1(7) .
C33 C34 C35 C30 -3.3(7) .
C62 C34 C35 C30 178.0(4) .
C31 C30 C35 O6 -176.1(4) .
C29 C30 C35 O6 0.7(7) .
C31 C30 C35 C34 2.9(7) .
C29 C30 C35 C34 179.7(4) .
C7 N8 C36 C37 -119.9(4) .
C9 N8 C36 C37 110.1(5) .
N8 C36 C37 C38 156.1(4) .
C36 C37 C38 C39 174.2(4) .
C37 C38 C39 C40 59.1(6) .
C38 C39 C40 C41 176.6(4) .
C27 N28 C41 C40 58.0(5) .
C29 N28 C41 C40 -71.6(5) .
C39 C40 C41 N28 153.6(4) .
C5 C4 C43 C45 -145.5(5) .
C3 C4 C43 C45 38.8(6) .
C5 C4 C43 C44 94.1(6) .
C3 C4 C43 C44 -81.7(6) .
C5 C4 C43 C46 -24.6(7) .
C3 C4 C43 C46 159.6(5) .
C11 C12 C47 C48 0.4(7) .
C13 C12 C47 C48 -179.6(5) .
C11 C12 C47 C50 -120.9(6) .
C13 C12 C47 C50 59.1(6) .
C11 C12 C47 C49 120.6(6) .
C13 C12 C47 C49 -59.4(7) .
C25 C24 C53 C56 -119.1(6) .
C23 C24 C53 C56 60.3(7) .
C25 C24 C53 C57 1.7(7) .
C23 C24 C53 C57 -178.9(5) .
C25 C24 C53 C54 121.7(6) .
C23 C24 C53 C54 -58.9(7) .
C31 C32 C58 C59 -55.9(9) .
C33 C32 C58 C59 123.0(8) .
C31 C32 C58 C60 65.2(8) .
C33 C32 C58 C60 -115.9(7) .
C31 C32 C58 C61 -177.6(6) .
C33 C32 C58 C61 1.4(8) .
